data_7041041
loop_
_publ_author_name
'Herchel, Radovan'
'Nemec, Ivan'
'Machata, Marek'
'Tr\'avn\'i\<cek, Zden\<ek'

_publ_section_title
;
 Solvent-induced structural diversity in tetranuclear Ni(ii) Schiff-base
 complexes: the first Ni4 single-molecule magnet with a defective
 dicubane-like topology.
;
_journal_issue 46
_journal_name_full 'Dalton transactions (Cambridge, England : 2003)'
_journal_page_first 18622
_journal_page_last 18634
_journal_paper_doi 10.1039/c6dt03520e
_journal_volume 45
_journal_year 2016
_chemical_formula_sum 'C56 H54 N4 Ni4 O13'
_chemical_formula_weight 1225.87
_space_group_crystal_system triclinic
_space_group_IT_number 2
_space_group_name_Hall '-P 1'
_space_group_name_H-M_alt 'P -1'
_symmetry_space_group_name_Hall '-P 1'
_symmetry_space_group_name_H-M 'P -1'
_atom_sites_solution_hydrogens mixed
_audit_creation_method SHELXL-2014/7
_audit_update_record
;
2015-12-21 deposited with the CCDC.
2016-10-25 downloaded from the CCDC.
;
_cell_angle_alpha 77.019(3)
_cell_angle_beta 78.705(3)
_cell_angle_gamma 85.437(3)
_cell_formula_units_Z 2
_cell_length_a 10.4566(4)
_cell_length_b 10.8854(4)
_cell_length_c 23.552(6)
_cell_measurement_reflns_used 25423
_cell_measurement_temperature 100(2)
_cell_measurement_theta_max 32.4862
_cell_measurement_theta_min 2.903
_cell_volume 2559.9(7)
_computing_cell_refinement 'CrysAlis RED, Oxford Diffraction Ltd.'
_computing_data_collection 'CrysAlis CCD, Oxford Diffraction Ltd.'
_computing_data_reduction 'CrysAlis RED, Oxford Diffraction Ltd.'
_computing_molecular_graphics 'MERCURY (Macrae et al., 2006)'
_computing_publication_material ' enCIFer (Allen et al., 2004)'
_computing_structure_refinement 'SHELXL97 (Sheldrick, 2008)'
_computing_structure_solution 'SHELXS97 (Sheldrick, 2008)'
_diffrn_ambient_temperature 100(2)
_diffrn_measured_fraction_theta_full 0.997
_diffrn_measured_fraction_theta_max 0.997
_diffrn_measurement_device_type 'Xcalibur, Sapphire2, large Be window'
_diffrn_radiation_type MoK\a
_diffrn_radiation_wavelength 0.71073
_diffrn_reflns_av_R_equivalents 0.0507
_diffrn_reflns_av_unetI/netI 0.0915
_diffrn_reflns_Laue_measured_fraction_full 0.997
_diffrn_reflns_Laue_measured_fraction_max 0.997
_diffrn_reflns_limit_h_max 12
_diffrn_reflns_limit_h_min -11
_diffrn_reflns_limit_k_max 12
_diffrn_reflns_limit_k_min -12
_diffrn_reflns_limit_l_max 27
_diffrn_reflns_limit_l_min -24
_diffrn_reflns_number 24294
_diffrn_reflns_point_group_measured_fraction_full 0.997
_diffrn_reflns_point_group_measured_fraction_max 0.997
_diffrn_reflns_theta_full 24.999
_diffrn_reflns_theta_max 24.999
_diffrn_reflns_theta_min 2.905
_exptl_absorpt_coefficient_mu 1.520
_exptl_absorpt_correction_T_max 1.0000
_exptl_absorpt_correction_T_min 0.778
_exptl_absorpt_correction_type multi-scan
_exptl_absorpt_process_details
;
 CrysAlis RED, Oxford Diffraction Ltd.,
Version 1.171.33.52 (release 06-11-2009 CrysAlis171 .NET)
(compiled Nov  6 2009,16:24:50)
Empirical absorption correction using spherical harmonics,
 implemented in SCALE3 ABSPACK scaling algorithm.
;
_exptl_crystal_colour green
_exptl_crystal_density_diffrn 1.590
_exptl_crystal_description block
_exptl_crystal_F_000 1268
_exptl_crystal_size_max 0.28
_exptl_crystal_size_mid 0.27
_exptl_crystal_size_min 0.26
_refine_diff_density_max 0.741
_refine_diff_density_min -0.560
_refine_diff_density_rms 0.095
_refine_ls_extinction_method none
_refine_ls_goodness_of_fit_ref 0.928
_refine_ls_hydrogen_treatment mixed
_refine_ls_matrix_type full
_refine_ls_number_parameters 707
_refine_ls_number_reflns 8985
_refine_ls_number_restraints 5
_refine_ls_restrained_S_all 0.928
_refine_ls_R_factor_all 0.0790
_refine_ls_R_factor_gt 0.0400
_refine_ls_shift/su_max 0.001
_refine_ls_shift/su_mean 0.000
_refine_ls_structure_factor_coef Fsqd
_refine_ls_weighting_details 'w=1/[\s^2^(Fo^2^)+(0.0448P)^2^] where P=(Fo^2^+2Fc^2^)/3'
_refine_ls_weighting_scheme calc
_refine_ls_wR_factor_gt 0.0834
_refine_ls_wR_factor_ref 0.0883
_reflns_Friedel_coverage 0.000
_reflns_number_gt 5882
_reflns_number_total 8985
_reflns_threshold_expression 'I > 2\s(I)'
_cod_data_source_file c6dt03520e2.cif
_cod_data_source_block 1
_cod_depositor_comments 'Adding full bibliography for 7041041--7041042.cif.'
_cod_database_code 7041041
_shelx_shelxl_version_number 2014/7
_shelx_space_group_comment
;
The symmetry employed for this shelxl refinement is uniquely defined
by the following loop, which should always be used as a source of
symmetry information in preference to the above space-group names.
They are only intended as comments.
;
_exptl_absorpt_special_details
;
face-indexed (CrysAlis RED; Oxford Diffraction, 2006)
;

loop_
_space_group_symop_operation_xyz
'x, y, z'
'-x, -y, -z'

loop_
_atom_site_label
_atom_site_type_symbol
_atom_site_fract_x
_atom_site_fract_y
_atom_site_fract_z
_atom_site_U_iso_or_equiv
_atom_site_adp_type
_atom_site_occupancy
_atom_site_site_symmetry_order
_atom_site_calc_flag
_atom_site_refinement_flags_posn
_atom_site_refinement_flags_adp
C1 C 0.5489(4) -0.0056(3) 0.65157(15) 0.0167(8) Uani 1 1 d . .
C2 C 0.6797(4) 0.0174(4) 0.63254(17) 0.0256(9) Uani 1 1 d . .
H2 H 0.7252 0.0483 0.6562 0.031 Uiso 1 1 calc R U
C3 C 0.7438(4) -0.0051(4) 0.57843(18) 0.0317(10) Uani 1 1 d . .
H3 H 0.8316 0.0126 0.5654 0.038 Uiso 1 1 calc R U
C4 C 0.6779(4) -0.0535(4) 0.54384(17) 0.0316(10) Uani 1 1 d . .
H4 H 0.7210 -0.0673 0.5072 0.038 Uiso 1 1 calc R U
C5 C 0.5480(4) -0.0818(4) 0.56312(17) 0.0279(10) Uani 1 1 d . .
H5 H 0.5046 -0.1167 0.5400 0.033 Uiso 1 1 calc R U
C6 C 0.4826(4) -0.0584(3) 0.61665(16) 0.0208(9) Uani 1 1 d . .
C7 C 0.2733(4) -0.1331(3) 0.61715(17) 0.0248(9) Uani 1 1 d . .
H7 H 0.3023 -0.1356 0.5775 0.030 Uiso 1 1 calc R U
C8 C 0.1456(4) -0.1763(3) 0.64299(17) 0.0231(9) Uani 1 1 d . .
C9 C 0.0754(4) -0.2164(4) 0.60560(19) 0.0333(11) Uani 1 1 d . .
H9 H 0.1148 -0.2139 0.5664 0.040 Uiso 1 1 calc R U
C10 C -0.0481(4) -0.2585(4) 0.6247(2) 0.0411(12) Uani 1 1 d . .
H10 H -0.0926 -0.2839 0.5990 0.049 Uiso 1 1 calc R U
C11 C -0.1059(4) -0.2627(4) 0.6832(2) 0.0415(12) Uani 1 1 d . .
H11 H -0.1903 -0.2910 0.6970 0.050 Uiso 1 1 calc R U
C12 C -0.0409(4) -0.2262(4) 0.72087(18) 0.0306(10) Uani 1 1 d . .
H12 H -0.0827 -0.2297 0.7598 0.037 Uiso 1 1 calc R U
C13 C 0.0862(4) -0.1837(3) 0.70347(17) 0.0228(9) Uani 1 1 d . .
C14 C 0.4323(3) 0.2440(3) 0.82187(15) 0.0161(8) Uani 1 1 d . .
C15 C 0.4036(3) 0.3707(3) 0.82031(16) 0.0187(9) Uani 1 1 d . .
H15 H 0.3626 0.4184 0.7905 0.022 Uiso 1 1 calc R U
C16 C 0.4349(4) 0.4274(4) 0.86224(17) 0.0250(9) Uani 1 1 d . .
H16 H 0.4147 0.5128 0.8606 0.030 Uiso 1 1 calc R U
C17 C 0.4961(4) 0.3582(4) 0.90686(16) 0.0250(9) Uani 1 1 d . .
H17 H 0.5160 0.3967 0.9354 0.030 Uiso 1 1 calc R U
C18 C 0.5277(4) 0.2322(4) 0.90901(16) 0.0224(9) Uani 1 1 d . .
H18 H 0.5705 0.1863 0.9386 0.027 Uiso 1 1 calc R U
C19 C 0.4961(3) 0.1733(3) 0.86756(15) 0.0170(8) Uani 1 1 d . .
C20 C 0.5758(3) -0.0363(3) 0.90376(16) 0.0202(9) Uani 1 1 d . .
H20 H 0.5774 -0.0132 0.9393 0.024 Uiso 1 1 calc R U
C21 C 0.6235(3) -0.1611(3) 0.89845(15) 0.0166(8) Uani 1 1 d . .
C22 C 0.6660(4) -0.2374(4) 0.94806(17) 0.0254(9) Uani 1 1 d . .
H22 H 0.6608 -0.2046 0.9817 0.031 Uiso 1 1 calc R U
C23 C 0.7146(4) -0.3577(4) 0.94912(18) 0.0304(10) Uani 1 1 d . .
H23 H 0.7414 -0.4060 0.9829 0.036 Uiso 1 1 calc R U
C24 C 0.7235(4) -0.4069(4) 0.89892(18) 0.0287(10) Uani 1 1 d . .
H24 H 0.7570 -0.4886 0.8989 0.034 Uiso 1 1 calc R U
C25 C 0.6831(3) -0.3357(3) 0.84945(17) 0.0233(9) Uani 1 1 d . .
H25 H 0.6893 -0.3707 0.8164 0.028 Uiso 1 1 calc R U
C26 C 0.6326(3) -0.2116(3) 0.84692(16) 0.0192(9) Uani 1 1 d . .
C27 C 0.1733(4) 0.1524(3) 0.66600(15) 0.0175(9) Uani 1 1 d . .
C28 C 0.0425(4) 0.1329(3) 0.67048(16) 0.0234(9) Uani 1 1 d . .
H28 H -0.0072 0.0970 0.7069 0.028 Uiso 1 1 calc R U
C29 C -0.0143(4) 0.1670(4) 0.62066(17) 0.0299(10) Uani 1 1 d . .
H29 H -0.1027 0.1548 0.6240 0.036 Uiso 1 1 calc R U
C30 C 0.0573(4) 0.2184(4) 0.56639(18) 0.0315(10) Uani 1 1 d . .
H30 H 0.0182 0.2379 0.5331 0.038 Uiso 1 1 calc R U
C31 C 0.1870(4) 0.2412(3) 0.56125(16) 0.0235(9) Uani 1 1 d . .
H31 H 0.2353 0.2774 0.5246 0.028 Uiso 1 1 calc R U
C32 C 0.2458(3) 0.2100(3) 0.61095(15) 0.0174(8) Uani 1 1 d . .
C33 C 0.4565(4) 0.2882(3) 0.56478(16) 0.0213(9) Uani 1 1 d . .
H33 H 0.4342 0.2898 0.5283 0.026 Uiso 1 1 calc R U
C34 C 0.5803(4) 0.3379(3) 0.56452(15) 0.0196(9) Uani 1 1 d . .
C35 C 0.6562(4) 0.3839(4) 0.50857(17) 0.0291(10) Uani 1 1 d . .
H35 H 0.6262 0.3767 0.4748 0.035 Uiso 1 1 calc R U
C36 C 0.7726(4) 0.4389(4) 0.50212(18) 0.0354(11) Uani 1 1 d . .
H36 H 0.8228 0.4657 0.4647 0.043 Uiso 1 1 calc R U
C37 C 0.8145(4) 0.4539(4) 0.55221(18) 0.0365(11) Uani 1 1 d . .
H37 H 0.8915 0.4948 0.5482 0.044 Uiso 1 1 calc R U
C38 C 0.7443(4) 0.4095(4) 0.60764(18) 0.0315(10) Uani 1 1 d . .
H38 H 0.7755 0.4200 0.6405 0.038 Uiso 1 1 calc R U
C39 C 0.6263(4) 0.3486(3) 0.61620(16) 0.0210(9) Uani 1 1 d . .
C40 C 0.2803(3) -0.1123(3) 0.86971(15) 0.0159(8) Uani 1 1 d . .
C41 C 0.3154(4) -0.2385(3) 0.88808(17) 0.0244(9) Uani 1 1 d . .
H41 H 0.3553 -0.2846 0.8602 0.029 Uiso 1 1 calc R U
C42 C 0.2916(4) -0.2959(4) 0.94743(18) 0.0303(10) Uani 1 1 d . .
H42 H 0.3167 -0.3803 0.9593 0.036 Uiso 1 1 calc R U
C43 C 0.2306(4) -0.2293(4) 0.98959(18) 0.0311(10) Uani 1 1 d . .
H43 H 0.2152 -0.2684 1.0296 0.037 Uiso 1 1 calc R U
C44 C 0.1931(4) -0.1049(4) 0.97174(16) 0.0252(9) Uani 1 1 d . .
H44 H 0.1505 -0.0604 0.9998 0.030 Uiso 1 1 calc R U
C45 C 0.2179(3) -0.0449(3) 0.91247(16) 0.0189(9) Uani 1 1 d . .
C46 C 0.1395(3) 0.1642(4) 0.92050(16) 0.0208(9) Uani 1 1 d . .
H46 H 0.1342 0.1385 0.9613 0.025 Uiso 1 1 calc R U
C47 C 0.1023(3) 0.2933(3) 0.89807(16) 0.0190(9) Uani 1 1 d . .
C48 C 0.0841(4) 0.3739(4) 0.93800(17) 0.0262(10) Uani 1 1 d . .
H48 H 0.0851 0.3390 0.9778 0.031 Uiso 1 1 calc R U
C49 C 0.0650(4) 0.5014(4) 0.92111(18) 0.0307(10) Uani 1 1 d . .
H49 H 0.0554 0.5523 0.9486 0.037 Uiso 1 1 calc R U
C50 C 0.0602(4) 0.5535(4) 0.86224(18) 0.0297(10) Uani 1 1 d . .
H50 H 0.0491 0.6404 0.8497 0.036 Uiso 1 1 calc R U
C51 C 0.0719(4) 0.4769(4) 0.82247(17) 0.0245(9) Uani 1 1 d . .
H51 H 0.0651 0.5134 0.7834 0.029 Uiso 1 1 calc R U
C52 C 0.0936(3) 0.3466(3) 0.83806(16) 0.0182(9) Uani 1 1 d . .
C53 C 0.4822(4) -0.3357(4) 0.71352(19) 0.0401(11) Uani 1 1 d . .
H53A H 0.4120 -0.3663 0.7003 0.060 Uiso 1 1 calc R U
H53B H 0.5259 -0.4052 0.7360 0.060 Uiso 1 1 calc R U
H53C H 0.5429 -0.2946 0.6798 0.060 Uiso 1 1 calc R U
C54 C 0.2330(4) 0.4774(4) 0.65973(17) 0.0364(11) Uani 1 1 d . .
H54A H 0.3043 0.5049 0.6280 0.055 Uiso 1 1 calc R U
H54B H 0.1951 0.5480 0.6761 0.055 Uiso 1 1 calc R U
H54C H 0.1683 0.4424 0.6448 0.055 Uiso 1 1 calc R U
C55 C -0.0633(4) -0.0404(4) 0.85869(19) 0.0403(12) Uani 1 1 d . .
H55A H -0.0257 -0.1096 0.8841 0.060 Uiso 1 1 calc R U
H55B H -0.1351 -0.0692 0.8458 0.060 Uiso 1 1 calc R U
H55C H -0.0939 0.0248 0.8800 0.060 Uiso 1 1 calc R U
N1 N 0.3526(3) -0.0911(3) 0.64308(13) 0.0192(7) Uani 1 1 d . .
N2 N 0.5308(3) 0.0468(3) 0.86338(12) 0.0170(7) Uani 1 1 d . .
N3 N 0.3742(3) 0.2417(3) 0.61152(12) 0.0167(7) Uani 1 1 d . .
N4 N 0.1794(3) 0.0815(3) 0.88947(12) 0.0159(7) Uani 1 1 d . .
O1 O 0.4811(2) 0.0227(2) 0.70269(10) 0.0174(6) Uani 1 1 d . .
O2 O 0.1432(2) -0.1513(2) 0.74266(10) 0.0237(6) Uani 1 1 d . .
O3 O 0.3983(2) 0.1826(2) 0.78337(10) 0.0159(5) Uani 1 1 d . .
O4 O 0.5962(2) -0.1494(2) 0.79753(10) 0.0208(6) Uani 1 1 d . .
O5 O 0.2364(2) 0.1176(2) 0.71296(10) 0.0162(6) Uani 1 1 d . .
O6 O 0.5672(2) 0.3044(2) 0.67073(10) 0.0225(6) Uani 1 1 d D .
O7 O 0.3101(2) -0.0512(2) 0.81178(10) 0.0167(6) Uani 1 1 d . .
O8 O 0.1064(2) 0.2790(2) 0.79659(10) 0.0202(6) Uani 1 1 d . .
O9 O 0.4309(2) -0.2472(2) 0.75017(11) 0.0265(6) Uani 1 1 d . .
H9A H 0.4906 -0.2225 0.7622 0.032 Uiso 1 1 calc R U
O10 O 0.6821(2) 0.1258(2) 0.74565(11) 0.0235(6) Uani 1 1 d D .
O11 O 0.0331(2) 0.0081(2) 0.80830(10) 0.0234(6) Uani 1 1 d . .
H11A H 0.0672 -0.0499 0.7929 0.028 Uiso 1 1 calc R U
O12 O 0.2797(2) 0.3836(2) 0.70473(10) 0.0219(6) Uani 1 1 d . .
H12A H 0.2176 0.3508 0.7288 0.026 Uiso 1 1 calc R U
Ni1 Ni 0.31630(4) -0.08122(4) 0.72759(2) 0.01786(13) Uani 1 1 d . .
Ni2 Ni 0.51702(4) 0.02115(4) 0.78479(2) 0.01647(13) Uani 1 1 d . .
Ni3 Ni 0.39988(4) 0.22225(4) 0.69370(2) 0.01647(13) Uani 1 1 d . .
Ni4 Ni 0.19751(4) 0.11193(4) 0.80245(2) 0.01594(13) Uani 1 1 d . .
H10A H 0.661(3) 0.1937(19) 0.7230(12) 0.019 Uiso 1 1 d D U
H10B H 0.730(3) 0.154(3) 0.7653(13) 0.019 Uiso 1 1 d D U
C1S C 0.7936(4) 0.3731(4) 0.7826(2) 0.0517(14) Uani 1 1 d . .
H1S1 H 0.8073 0.4142 0.8128 0.078 Uiso 1 1 calc R U
H1S2 H 0.7024 0.3784 0.7806 0.078 Uiso 1 1 calc R U
H1S3 H 0.8424 0.4137 0.7451 0.078 Uiso 1 1 calc R U
O1S O 0.8355(3) 0.2453(3) 0.79620(15) 0.0471(9) Uani 1 1 d . .
H1S H 0.919(2) 0.232(5) 0.799(2) 0.071 Uiso 1 1 d D U

loop_
_atom_site_aniso_label
_atom_site_aniso_U_11
_atom_site_aniso_U_22
_atom_site_aniso_U_33
_atom_site_aniso_U_23
_atom_site_aniso_U_13
_atom_site_aniso_U_12
C1 0.026(2) 0.014(2) 0.0074(19) -0.0030(15) 0.0030(18) 0.0035(17)
C2 0.028(2) 0.028(2) 0.021(2) -0.0098(18) 0.001(2) 0.0002(19)
C3 0.028(2) 0.033(3) 0.029(2) -0.010(2) 0.010(2) -0.004(2)
C4 0.043(3) 0.032(3) 0.017(2) -0.0098(19) 0.007(2) 0.001(2)
C5 0.042(3) 0.028(2) 0.018(2) -0.0105(18) -0.008(2) 0.001(2)
C6 0.026(2) 0.017(2) 0.018(2) -0.0054(17) -0.0017(19) 0.0042(18)
C7 0.038(3) 0.021(2) 0.017(2) -0.0066(18) -0.007(2) -0.0003(19)
C8 0.031(2) 0.014(2) 0.027(2) -0.0047(17) -0.012(2) 0.0003(18)
C9 0.043(3) 0.031(3) 0.031(3) -0.011(2) -0.016(2) 0.000(2)
C10 0.048(3) 0.040(3) 0.044(3) -0.009(2) -0.026(3) -0.008(2)
C11 0.036(3) 0.049(3) 0.041(3) -0.002(2) -0.015(2) -0.015(2)
C12 0.033(3) 0.031(3) 0.028(2) -0.003(2) -0.007(2) -0.010(2)
C13 0.028(2) 0.016(2) 0.026(2) -0.0024(18) -0.009(2) -0.0013(18)
C14 0.014(2) 0.019(2) 0.014(2) -0.0051(16) 0.0034(17) -0.0043(16)
C15 0.019(2) 0.018(2) 0.019(2) -0.0045(17) -0.0025(18) -0.0010(17)
C16 0.028(2) 0.017(2) 0.031(2) -0.0128(19) 0.000(2) -0.0016(18)
C17 0.032(2) 0.029(2) 0.017(2) -0.0122(18) -0.0020(19) -0.0054(19)
C18 0.025(2) 0.027(2) 0.015(2) -0.0048(17) -0.0030(18) -0.0028(18)
C19 0.018(2) 0.018(2) 0.015(2) -0.0066(16) 0.0010(17) -0.0030(16)
C20 0.024(2) 0.025(2) 0.011(2) -0.0037(17) -0.0017(18) -0.0053(18)
C21 0.017(2) 0.017(2) 0.014(2) 0.0015(16) -0.0025(17) -0.0047(16)
C22 0.027(2) 0.027(2) 0.020(2) 0.0012(18) -0.0050(19) -0.0038(19)
C23 0.034(3) 0.025(2) 0.028(2) 0.0095(19) -0.013(2) -0.003(2)
C24 0.028(2) 0.021(2) 0.035(3) 0.000(2) -0.009(2) 0.0017(19)
C25 0.024(2) 0.018(2) 0.027(2) -0.0035(18) -0.0034(19) 0.0023(18)
C26 0.014(2) 0.022(2) 0.019(2) 0.0013(17) -0.0028(18) -0.0035(17)
C27 0.023(2) 0.015(2) 0.015(2) -0.0023(16) -0.0061(18) 0.0017(17)
C28 0.021(2) 0.028(2) 0.019(2) -0.0033(18) 0.0008(19) -0.0019(18)
C29 0.022(2) 0.044(3) 0.025(2) -0.005(2) -0.009(2) -0.006(2)
C30 0.032(3) 0.041(3) 0.023(2) -0.003(2) -0.012(2) -0.003(2)
C31 0.031(2) 0.027(2) 0.010(2) -0.0019(17) 0.0003(18) -0.0013(19)
C32 0.021(2) 0.018(2) 0.014(2) -0.0052(16) -0.0052(18) -0.0011(17)
C33 0.029(2) 0.023(2) 0.010(2) 0.0000(17) -0.0024(19) -0.0009(18)
C34 0.022(2) 0.021(2) 0.011(2) 0.0028(16) 0.0027(18) -0.0019(17)
C35 0.034(3) 0.032(2) 0.018(2) 0.0004(19) -0.001(2) -0.002(2)
C36 0.033(3) 0.043(3) 0.018(2) 0.009(2) 0.010(2) -0.010(2)
C37 0.024(2) 0.045(3) 0.034(3) 0.006(2) -0.003(2) -0.012(2)
C38 0.029(2) 0.041(3) 0.023(2) 0.003(2) -0.006(2) -0.011(2)
C39 0.022(2) 0.020(2) 0.016(2) 0.0043(17) 0.0000(19) 0.0003(17)
C40 0.017(2) 0.017(2) 0.012(2) 0.0028(16) -0.0016(17) -0.0073(16)
C41 0.027(2) 0.021(2) 0.023(2) -0.0031(18) 0.0002(19) -0.0039(18)
C42 0.037(3) 0.019(2) 0.029(3) 0.0088(19) -0.005(2) -0.0059(19)
C43 0.034(3) 0.035(3) 0.021(2) 0.006(2) -0.005(2) -0.010(2)
C44 0.027(2) 0.031(3) 0.016(2) -0.0023(18) 0.0009(19) -0.0048(19)
C45 0.018(2) 0.021(2) 0.018(2) -0.0005(17) -0.0035(18) -0.0058(17)
C46 0.021(2) 0.029(2) 0.0120(19) -0.0047(18) 0.0008(17) -0.0066(18)
C47 0.017(2) 0.021(2) 0.021(2) -0.0093(17) 0.0010(17) -0.0030(17)
C48 0.029(2) 0.032(3) 0.021(2) -0.0119(19) -0.0042(19) -0.0009(19)
C49 0.033(3) 0.034(3) 0.031(3) -0.022(2) -0.003(2) 0.002(2)
C50 0.033(3) 0.022(2) 0.035(3) -0.009(2) -0.005(2) 0.0047(19)
C51 0.029(2) 0.024(2) 0.022(2) -0.0072(18) -0.0059(19) 0.0034(18)
C52 0.014(2) 0.021(2) 0.019(2) -0.0084(18) 0.0008(17) 0.0003(17)
C53 0.057(3) 0.029(3) 0.034(3) -0.008(2) -0.007(2) 0.002(2)
C54 0.061(3) 0.025(2) 0.020(2) 0.0047(19) -0.013(2) 0.007(2)
C55 0.030(3) 0.056(3) 0.033(3) -0.013(2) 0.009(2) -0.016(2)
N1 0.0277(19) 0.0160(17) 0.0158(17) -0.0068(14) -0.0055(16) 0.0020(14)
N2 0.0181(17) 0.0182(18) 0.0152(17) -0.0050(14) -0.0021(14) -0.0023(14)
N3 0.0226(18) 0.0145(17) 0.0113(17) 0.0000(13) -0.0019(15) -0.0016(14)
N4 0.0176(17) 0.0174(18) 0.0112(16) -0.0015(14) -0.0010(14) -0.0010(14)
O1 0.0171(14) 0.0181(14) 0.0172(14) -0.0064(11) -0.0011(12) 0.0002(11)
O2 0.0298(15) 0.0245(15) 0.0191(14) -0.0052(12) -0.0068(13) -0.0082(12)
O3 0.0194(14) 0.0158(13) 0.0136(13) -0.0054(11) -0.0025(11) -0.0030(11)
O4 0.0265(15) 0.0178(14) 0.0180(14) -0.0032(11) -0.0067(12) 0.0044(11)
O5 0.0173(14) 0.0185(14) 0.0141(13) -0.0060(11) -0.0035(11) -0.0006(11)
O6 0.0228(15) 0.0278(15) 0.0156(15) -0.0012(12) -0.0023(12) -0.0068(12)
O7 0.0199(14) 0.0127(13) 0.0178(14) -0.0054(11) -0.0011(12) -0.0022(11)
O8 0.0227(15) 0.0196(14) 0.0198(14) -0.0084(12) -0.0045(12) 0.0039(11)
O9 0.0354(16) 0.0189(15) 0.0283(16) -0.0088(12) -0.0097(13) 0.0016(12)
O10 0.0249(16) 0.0266(16) 0.0193(15) -0.0024(12) -0.0073(12) -0.0023(13)
O11 0.0230(15) 0.0281(15) 0.0183(14) -0.0075(12) 0.0030(12) -0.0058(12)
O12 0.0290(15) 0.0197(14) 0.0147(14) 0.0007(11) -0.0037(12) -0.0008(12)
Ni1 0.0238(3) 0.0172(3) 0.0130(3) -0.0041(2) -0.0026(2) -0.0026(2)
Ni2 0.0222(3) 0.0155(3) 0.0116(3) -0.0026(2) -0.0032(2) -0.0003(2)
Ni3 0.0206(3) 0.0175(3) 0.0103(2) -0.0010(2) -0.0020(2) -0.0028(2)
Ni4 0.0203(3) 0.0159(3) 0.0104(2) -0.0022(2) -0.0005(2) -0.0012(2)
C1S 0.045(3) 0.043(3) 0.073(4) -0.020(3) -0.019(3) 0.002(3)
O1S 0.0323(18) 0.045(2) 0.075(2) -0.0296(18) -0.0204(18) 0.0082(16)

loop_
_atom_type_symbol
_atom_type_description
_atom_type_scat_dispersion_real
_atom_type_scat_dispersion_imag
_atom_type_scat_source
C C 0.0033 0.0016 'International Tables Vol C Tables 4.2.6.8 and 6.1.1.4'
H H 0.0000 0.0000 'International Tables Vol C Tables 4.2.6.8 and 6.1.1.4'
N N 0.0061 0.0033 'International Tables Vol C Tables 4.2.6.8 and 6.1.1.4'
O O 0.0106 0.0060 'International Tables Vol C Tables 4.2.6.8 and 6.1.1.4'
Ni Ni 0.3393 1.1124 'International Tables Vol C Tables 4.2.6.8 and 6.1.1.4'

loop_
_geom_angle_atom_site_label_1
_geom_angle_atom_site_label_2
_geom_angle_atom_site_label_3
_geom_angle
O1 C1 C2 122.0(3)
O1 C1 C6 118.8(3)
C2 C1 C6 119.2(3)
C1 C2 C3 120.4(4)
C1 C2 H2 119.8
C3 C2 H2 119.8
C4 C3 C2 120.1(4)
C4 C3 H3 120.0
C2 C3 H3 120.0
C3 C4 C5 120.4(4)
C3 C4 H4 119.8
C5 C4 H4 119.8
C6 C5 C4 120.1(4)
C6 C5 H5 120.0
C4 C5 H5 120.0
C5 C6 C1 119.7(4)
C5 C6 N1 125.4(3)
C1 C6 N1 114.8(3)
N1 C7 C8 126.6(4)
N1 C7 H7 116.7
C8 C7 H7 116.7
C9 C8 C7 116.7(4)
C9 C8 C13 118.6(4)
C7 C8 C13 124.8(3)
C10 C9 C8 122.4(4)
C10 C9 H9 118.8
C8 C9 H9 118.8
C9 C10 C11 118.5(4)
C9 C10 H10 120.8
C11 C10 H10 120.8
C12 C11 C10 120.9(4)
C12 C11 H11 119.6
C10 C11 H11 119.6
C11 C12 C13 122.7(4)
C11 C12 H12 118.7
C13 C12 H12 118.7
O2 C13 C12 119.1(3)
O2 C13 C8 123.9(3)
C12 C13 C8 116.9(3)
O3 C14 C15 123.2(3)
O3 C14 C19 118.3(3)
C15 C14 C19 118.5(3)
C16 C15 C14 120.9(3)
C16 C15 H15 119.5
C14 C15 H15 119.5
C15 C16 C17 120.4(3)
C15 C16 H16 119.8
C17 C16 H16 119.8
C18 C17 C16 119.9(3)
C18 C17 H17 120.0
C16 C17 H17 120.0
C17 C18 C19 120.5(3)
C17 C18 H18 119.8
C19 C18 H18 119.8
C18 C19 N2 125.2(3)
C18 C19 C14 119.7(3)
N2 C19 C14 114.9(3)
N2 C20 C21 125.5(3)
N2 C20 H20 117.2
C21 C20 H20 117.2
C22 C21 C26 118.4(3)
C22 C21 C20 116.4(3)
C26 C21 C20 125.2(3)
C23 C22 C21 122.8(4)
C23 C22 H22 118.6
C21 C22 H22 118.6
C22 C23 C24 118.9(4)
C22 C23 H23 120.5
C24 C23 H23 120.5
C25 C24 C23 120.3(4)
C25 C24 H24 119.8
C23 C24 H24 119.8
C24 C25 C26 122.2(4)
C24 C25 H25 118.9
C26 C25 H25 118.9
O4 C26 C25 118.4(3)
O4 C26 C21 124.1(3)
C25 C26 C21 117.5(3)
O5 C27 C28 122.8(3)
O5 C27 C32 118.0(3)
C28 C27 C32 119.2(3)
C27 C28 C29 119.7(4)
C27 C28 H28 120.1
C29 C28 H28 120.1
C30 C29 C28 121.2(4)
C30 C29 H29 119.4
C28 C29 H29 119.4
C29 C30 C31 119.9(3)
C29 C30 H30 120.0
C31 C30 H30 120.0
C30 C31 C32 119.9(4)
C30 C31 H31 120.0
C32 C31 H31 120.0
C31 C32 C27 119.9(3)
C31 C32 N3 124.1(3)
C27 C32 N3 115.8(3)
N3 C33 C34 125.2(3)
N3 C33 H33 117.4
C34 C33 H33 117.4
C35 C34 C39 119.0(3)
C35 C34 C33 116.3(3)
C39 C34 C33 124.6(3)
C36 C35 C34 122.1(4)
C36 C35 H35 118.9
C34 C35 H35 118.9
C35 C36 C37 118.8(4)
C35 C36 H36 120.6
C37 C36 H36 120.6
C38 C37 C36 121.0(4)
C38 C37 H37 119.5
C36 C37 H37 119.5
C37 C38 C39 121.8(4)
C37 C38 H38 119.1
C39 C38 H38 119.1
O6 C39 C38 118.2(3)
O6 C39 C34 124.6(3)
C38 C39 C34 117.1(3)
O7 C40 C41 121.6(3)
O7 C40 C45 119.5(3)
C41 C40 C45 118.9(3)
C42 C41 C40 120.4(4)
C42 C41 H41 119.8
C40 C41 H41 119.8
C41 C42 C43 120.7(4)
C41 C42 H42 119.7
C43 C42 H42 119.7
C44 C43 C42 119.4(4)
C44 C43 H43 120.3
C42 C43 H43 120.3
C43 C44 C45 120.9(4)
C43 C44 H44 119.6
C45 C44 H44 119.6
C44 C45 C40 119.8(3)
C44 C45 N4 125.1(3)
C40 C45 N4 115.0(3)
N4 C46 C47 125.9(3)
N4 C46 H46 117.0
C47 C46 H46 117.0
C48 C47 C52 118.2(3)
C48 C47 C46 116.6(3)
C52 C47 C46 125.0(3)
C49 C48 C47 122.9(4)
C49 C48 H48 118.5
C47 C48 H48 118.5
C48 C49 C50 118.8(4)
C48 C49 H49 120.6
C50 C49 H49 120.6
C51 C50 C49 119.9(4)
C51 C50 H50 120.1
C49 C50 H50 120.1
C50 C51 C52 122.8(4)
C50 C51 H51 118.6
C52 C51 H51 118.6
O8 C52 C51 119.2(3)
O8 C52 C47 123.4(3)
C51 C52 C47 117.4(3)
O9 C53 H53A 109.5
O9 C53 H53B 109.5
H53A C53 H53B 109.5
O9 C53 H53C 109.5
H53A C53 H53C 109.5
H53B C53 H53C 109.5
O12 C54 H54A 109.5
O12 C54 H54B 109.5
H54A C54 H54B 109.5
O12 C54 H54C 109.5
H54A C54 H54C 109.5
H54B C54 H54C 109.5
O11 C55 H55A 109.5
O11 C55 H55B 109.5
H55A C55 H55B 109.5
O11 C55 H55C 109.5
H55A C55 H55C 109.5
H55B C55 H55C 109.5
C7 N1 C6 124.4(3)
C7 N1 Ni1 124.5(3)
C6 N1 Ni1 110.8(2)
C20 N2 C19 124.3(3)
C20 N2 Ni2 125.0(2)
C19 N2 Ni2 110.4(2)
C33 N3 C32 124.1(3)
C33 N3 Ni3 125.5(2)
C32 N3 Ni3 110.1(2)
C46 N4 C45 124.9(3)
C46 N4 Ni4 124.8(2)
C45 N4 Ni4 110.2(2)
C1 O1 Ni2 136.8(2)
C1 O1 Ni1 107.7(2)
Ni2 O1 Ni1 98.65(10)
C1 O1 Ni3 114.72(19)
Ni2 O1 Ni3 91.16(9)
Ni1 O1 Ni3 102.85(9)
C13 O2 Ni1 126.3(2)
C14 O3 Ni3 135.4(2)
C14 O3 Ni2 106.95(19)
Ni3 O3 Ni2 96.01(9)
C14 O3 Ni4 118.1(2)
Ni3 O3 Ni4 91.39(8)
Ni2 O3 Ni4 103.99(10)
C26 O4 Ni2 125.6(2)
C27 O5 Ni3 107.4(2)
C27 O5 Ni4 138.1(2)
Ni3 O5 Ni4 96.53(9)
C27 O5 Ni1 114.68(19)
Ni3 O5 Ni1 103.42(9)
Ni4 O5 Ni1 91.57(8)
C39 O6 Ni3 125.7(2)
C40 O7 Ni4 107.1(2)
C40 O7 Ni1 140.2(2)
Ni4 O7 Ni1 96.82(9)
C40 O7 Ni2 113.59(19)
Ni4 O7 Ni2 102.58(9)
Ni1 O7 Ni2 90.74(9)
C52 O8 Ni4 123.6(2)
C53 O9 Ni1 127.4(2)
C53 O9 H9A 109.5
Ni1 O9 H9A 103.3
Ni2 O10 H10A 110(2)
Ni2 O10 H10B 124(2)
H10A O10 H10B 101(3)
C55 O11 Ni4 129.7(2)
C55 O11 H11A 109.5
Ni4 O11 H11A 100.3
C54 O12 Ni3 127.6(2)
C54 O12 H12A 109.5
Ni3 O12 H12A 100.4
O2 Ni1 N1 93.77(11)
O2 Ni1 O1 168.81(9)
N1 Ni1 O1 82.76(11)
O2 Ni1 O7 96.98(9)
N1 Ni1 O7 169.08(11)
O1 Ni1 O7 86.33(9)
O2 Ni1 O9 100.52(10)
N1 Ni1 O9 91.47(11)
O1 Ni1 O9 90.23(9)
O7 Ni1 O9 88.44(9)
O2 Ni1 O5 92.96(9)
N1 Ni1 O5 95.85(10)
O1 Ni1 O5 76.89(9)
O7 Ni1 O5 81.74(8)
O9 Ni1 O5 164.21(9)
O4 Ni2 N2 94.35(11)
O4 Ni2 O1 95.70(9)
N2 Ni2 O1 169.69(11)
O4 Ni2 O3 167.54(10)
N2 Ni2 O3 82.64(10)
O1 Ni2 O3 87.05(9)
O4 Ni2 O10 100.29(10)
N2 Ni2 O10 90.99(11)
O1 Ni2 O10 89.49(10)
O3 Ni2 O10 91.88(10)
O4 Ni2 O7 92.76(9)
N2 Ni2 O7 95.97(10)
O1 Ni2 O7 81.25(9)
O3 Ni2 O7 75.60(8)
O10 Ni2 O7 164.71(9)
O6 Ni3 N3 94.04(11)
O6 Ni3 O5 172.59(10)
N3 Ni3 O5 83.23(11)
O6 Ni3 O3 95.97(9)
N3 Ni3 O3 169.89(11)
O5 Ni3 O3 86.66(9)
O6 Ni3 O12 97.70(10)
N3 Ni3 O12 91.94(10)
O5 Ni3 O12 89.29(9)
O3 Ni3 O12 88.16(9)
O6 Ni3 O1 96.84(9)
N3 Ni3 O1 95.40(10)
O5 Ni3 O1 76.62(9)
O3 Ni3 O1 81.99(9)
O12 Ni3 O1 163.20(9)
O8 Ni4 N4 93.47(11)
O8 Ni4 O7 172.75(9)
N4 Ni4 O7 83.73(10)
O8 Ni4 O5 95.81(9)
N4 Ni4 O5 170.59(10)
O7 Ni4 O5 86.87(9)
O8 Ni4 O11 96.77(10)
N4 Ni4 O11 92.51(11)
O7 Ni4 O11 90.04(9)
O5 Ni4 O11 87.96(9)
O8 Ni4 O3 96.20(9)
N4 Ni4 O3 95.15(10)
O7 Ni4 O3 77.46(9)
O5 Ni4 O3 82.32(8)
O11 Ni4 O3 164.50(9)
O1S C1S H1S1 109.5
O1S C1S H1S2 109.5
H1S1 C1S H1S2 109.5
O1S C1S H1S3 109.5
H1S1 C1S H1S3 109.5
H1S2 C1S H1S3 109.5
C1S O1S H1S 115(3)

loop_
_geom_bond_atom_site_label_1
_geom_bond_atom_site_label_2
_geom_bond_distance
C1 O1 1.359(4)
C1 C2 1.378(5)
C1 C6 1.409(5)
C2 C3 1.383(5)
C2 H2 0.9300
C3 C4 1.374(5)
C3 H3 0.9300
C4 C5 1.382(5)
C4 H4 0.9300
C5 C6 1.378(5)
C5 H5 0.9300
C6 N1 1.418(5)
C7 N1 1.286(4)
C7 C8 1.424(5)
C7 H7 0.9300
C8 C9 1.407(5)
C8 C13 1.425(5)
C9 C10 1.361(6)
C9 H9 0.9300
C10 C11 1.385(6)
C10 H10 0.9300
C11 C12 1.357(5)
C11 H11 0.9300
C12 C13 1.396(5)
C12 H12 0.9300
C13 O2 1.314(4)
C14 O3 1.353(4)
C14 C15 1.383(5)
C14 C19 1.422(5)
C15 C16 1.377(5)
C15 H15 0.9300
C16 C17 1.383(5)
C16 H16 0.9300
C17 C18 1.377(5)
C17 H17 0.9300
C18 C19 1.384(5)
C18 H18 0.9300
C19 N2 1.416(4)
C20 N2 1.290(4)
C20 C21 1.434(5)
C20 H20 0.9300
C21 C22 1.400(5)
C21 C26 1.424(5)
C22 C23 1.363(5)
C22 H22 0.9300
C23 C24 1.388(5)
C23 H23 0.9300
C24 C25 1.368(5)
C24 H24 0.9300
C25 C26 1.404(5)
C25 H25 0.9300
C26 O4 1.317(4)
C27 O5 1.363(4)
C27 C28 1.381(5)
C27 C32 1.405(5)
C28 C29 1.382(5)
C28 H28 0.9300
C29 C30 1.370(5)
C29 H29 0.9300
C30 C31 1.375(5)
C30 H30 0.9300
C31 C32 1.391(5)
C31 H31 0.9300
C32 N3 1.417(4)
C33 N3 1.286(4)
C33 C34 1.441(5)
C33 H33 0.9300
C34 C35 1.405(5)
C34 C39 1.424(5)
C35 C36 1.366(5)
C35 H35 0.9300
C36 C37 1.382(6)
C36 H36 0.9300
C37 C38 1.369(5)
C37 H37 0.9300
C38 C39 1.406(5)
C38 H38 0.9300
C39 O6 1.312(4)
C40 O7 1.364(4)
C40 C41 1.387(5)
C40 C45 1.406(5)
C41 C42 1.379(5)
C41 H41 0.9300
C42 C43 1.386(6)
C42 H42 0.9300
C43 C44 1.374(5)
C43 H43 0.9300
C44 C45 1.385(5)
C44 H44 0.9300
C45 N4 1.418(4)
C46 N4 1.279(4)
C46 C47 1.437(5)
C46 H46 0.9300
C47 C48 1.402(5)
C47 C52 1.420(5)
C48 C49 1.365(5)
C48 H48 0.9300
C49 C50 1.384(5)
C49 H49 0.9300
C50 C51 1.370(5)
C50 H50 0.9300
C51 C52 1.396(5)
C51 H51 0.9300
C52 O8 1.330(4)
C53 O9 1.439(4)
C53 H53A 0.9600
C53 H53B 0.9600
C53 H53C 0.9600
C54 O12 1.429(4)
C54 H54A 0.9600
C54 H54B 0.9600
C54 H54C 0.9600
C55 O11 1.428(4)
C55 H55A 0.9600
C55 H55B 0.9600
C55 H55C 0.9600
N1 Ni1 1.978(3)
N2 Ni2 1.967(3)
N3 Ni3 1.968(3)
N4 Ni4 1.975(3)
O1 Ni2 2.037(2)
O1 Ni1 2.052(2)
O1 Ni3 2.248(2)
O2 Ni1 1.957(2)
O3 Ni3 2.055(2)
O3 Ni2 2.067(2)
O3 Ni4 2.221(2)
O4 Ni2 1.955(2)
O5 Ni3 2.049(2)
O5 Ni4 2.055(2)
O5 Ni1 2.234(2)
O6 Ni3 1.953(2)
O7 Ni4 2.044(2)
O7 Ni1 2.069(2)
O7 Ni2 2.283(2)
O8 Ni4 1.974(2)
O9 Ni1 2.111(2)
O9 H9A 0.8200
O10 Ni2 2.085(3)
O10 H10A 0.850(9)
O10 H10B 0.853(10)
O11 Ni4 2.097(2)
O11 H11A 0.8200
O12 Ni3 2.111(2)
O12 H12A 0.8200
C1S O1S 1.411(5)
C1S H1S1 0.9600
C1S H1S2 0.9600
C1S H1S3 0.9600
O1S H1S 0.88(3)

loop_
_geom_hbond_atom_site_label_D
_geom_hbond_atom_site_label_H
_geom_hbond_atom_site_label_A
_geom_hbond_distance_DH
_geom_hbond_distance_HA
_geom_hbond_distance_DA
_geom_hbond_angle_DHA
_geom_hbond_site_symmetry_A
C2 H2 O10 0.93 2.39 3.152(5) 138.9 .
C15 H15 O12 0.93 2.46 3.208(4) 137.3 .
C28 H28 O11 0.93 2.47 3.210(4) 136.4 .
C41 H41 O9 0.93 2.51 3.256(5) 137.8 .
O9 H9A O4 0.82 1.83 2.637(3) 167.9 .
O11 H11A O2 0.82 1.83 2.630(3) 166.5 .
O12 H12A O8 0.82 1.84 2.636(3) 164.8 .
O10 H10A O6 0.850(9) 1.884(13) 2.693(3) 159(3) .
O10 H10B O1S 0.853(10) 1.890(13) 2.731(4) 168(3) .
O1S H1S O8 0.88(3) 2.053(19) 2.887(4) 157(4) 1_655
